data_7035370
loop_
_publ_author_name
'Alvarez, Bel\'en'
'Alvarez, M. Angeles'
'Garc\'ia, M Esther'
'Ruiz, Miguel A.'

_publ_section_title
;
 P-S bond cleavage in reactions of thiophosphinidene-bridged dimolybdenum
 complexes with [Co2(CO)8] to give phosphinidene-bridged heterometallic
 derivatives.
;
_journal_issue 5
_journal_name_full 'Dalton transactions (Cambridge, England : 2003)'
_journal_page_first 1937
_journal_page_last 1952
_journal_paper_doi 10.1039/c5dt01450f
_journal_volume 45
_journal_year 2016
_chemical_compound_source 'synthesis as described'
_chemical_formula_moiety 'C35 H43 Co3 Mo N O7 P S'
_chemical_formula_sum 'C35 H43 Co3 Mo N O7 P S'
_chemical_formula_weight 925.47
_chemical_name_systematic
;
 ?
;
_space_group_IT_number 14
_symmetry_cell_setting monoclinic
_symmetry_Int_Tables_number 14
_symmetry_space_group_name_Hall '-P 2ybc'
_symmetry_space_group_name_H-M 'P 1 21/c 1'
_atom_sites_solution_hydrogens mixed
_audit_conform_dict_location ftp://ftp.iucr.org/pub/cif_core.dic
_audit_conform_dict_name cif_core.dic
_audit_conform_dict_version 2.4.3
_audit_creation_method 'WinGX routine CIF_UPDATE'
_audit_update_record
;
2015-04-06 deposited with the CCDC.
2015-05-18 downloaded from the CCDC.
;
_cell_angle_alpha 90
_cell_angle_beta 94.039(2)
_cell_angle_gamma 90
_cell_formula_units_Z 4
_cell_length_a 16.0551(8)
_cell_length_b 12.1292(4)
_cell_length_c 20.0465(9)
_cell_measurement_reflns_used 1973
_cell_measurement_temperature 100.0(1)
_cell_measurement_theta_max 23.568
_cell_measurement_theta_min 2.3785
_cell_measurement_wavelength 0.71073
_cell_volume 3894.1(3)
_computing_cell_refinement 'BRUKER APEX'
_computing_data_collection 'BRUKER APEX'
_computing_molecular_graphics 'Ortep-3 for Windows (Farrugia, 1997)'
_computing_publication_material 'WinGX publication routines (Farrugia, 1999)'
_computing_structure_refinement 'SHELXL-2014 (Sheldrick, 2014)'
_computing_structure_solution 'SHELXL-2014 (Sheldrick, 2014)'
_diffrn_ambient_temperature 100.0(1)
_diffrn_measured_fraction_theta_full 1
_diffrn_measured_fraction_theta_max 1
_diffrn_measurement_device 'four-circle diffractometer'
_diffrn_measurement_device_type 'BRUKER APPEX-II CCD'
_diffrn_measurement_method 'omega/phi scans'
_diffrn_radiation_monochromator graphite
_diffrn_radiation_probe x-ray
_diffrn_radiation_source 'fine-focus sealed tube'
_diffrn_radiation_type MoK\a
_diffrn_radiation_wavelength 0.71073
_diffrn_reflns_av_R_equivalents 0.0724
_diffrn_reflns_av_unetI/netI 0.0676
_diffrn_reflns_Laue_measured_fraction_full 1
_diffrn_reflns_Laue_measured_fraction_max 1
_diffrn_reflns_limit_h_max 19
_diffrn_reflns_limit_h_min -19
_diffrn_reflns_limit_k_max 14
_diffrn_reflns_limit_k_min 0
_diffrn_reflns_limit_l_max 24
_diffrn_reflns_limit_l_min 0
_diffrn_reflns_number 35782
_diffrn_reflns_point_group_measured_fraction_full 1
_diffrn_reflns_point_group_measured_fraction_max 1
_diffrn_reflns_theta_full 25.242
_diffrn_reflns_theta_max 26.022
_diffrn_reflns_theta_min 1.271
_exptl_absorpt_coefficient_mu 1.710
_exptl_absorpt_correction_T_max 1.0000
_exptl_absorpt_correction_T_min 0.8560
_exptl_absorpt_correction_type multi-scan
_exptl_absorpt_process_details 'BRUKER Sadabs'
_exptl_crystal_colour black
_exptl_crystal_density_diffrn 1.578
_exptl_crystal_density_method 'not measured'
_exptl_crystal_description prism
_exptl_crystal_F_000 1880.0
_exptl_crystal_size_max 0.3
_exptl_crystal_size_mid 0.27
_exptl_crystal_size_min 0.1
_refine_diff_density_max 0.656
_refine_diff_density_min -0.571
_refine_diff_density_rms 0.112
_refine_ls_extinction_method none
_refine_ls_goodness_of_fit_ref 1.028
_refine_ls_hydrogen_treatment mixed
_refine_ls_matrix_type full
_refine_ls_number_constraints 0
_refine_ls_number_parameters 460
_refine_ls_number_reflns 7660
_refine_ls_number_restraints 0
_refine_ls_restrained_S_all 1.028
_refine_ls_R_factor_all 0.062
_refine_ls_R_factor_gt 0.0393
_refine_ls_shift/su_max 0.001
_refine_ls_shift/su_mean 0
_refine_ls_structure_factor_coef Fsqd
_refine_ls_weighting_details 'w=1/[\s^2^(Fo^2^)+(0.0290P)^2^] where P=(Fo^2^+2Fc^2^)/3'
_refine_ls_weighting_scheme calc
_refine_ls_wR_factor_gt 0.0744
_refine_ls_wR_factor_ref 0.0821
_reflns_number_gt 5737
_reflns_number_total 7660
_reflns_threshold_expression 'I > 2\s(I)'
_cod_data_source_file c5dt01450f1.cif
_cod_data_source_block compound8b
_cod_depositor_comments
;
The following automatic conversions were performed:
'_diffrn_radiation_monochromador' tag replaced with
'_diffrn_radiation_monochromator' tag as specified in the replacement
file
'/usr/data/users/saulius/crontab/automatic-downloads/rss-feeds/RSC/lib/lists/replacement-tags.lst'.

Automatic conversion script
Id: cif_correct_tags 3376 2015-05-07 07:48:27Z andrius 

 Adding full bibliography for 7035367--7035372.cif.
;
_cod_original_sg_symbol_H-M 'P 21/c'
_cod_database_code 7035370

loop_
_symmetry_equiv_pos_as_xyz
'x, y, z'
'-x, y+1/2, -z+1/2'
'-x, -y, -z'
'x, -y-1/2, z-1/2'

loop_
_atom_site_label
_atom_site_type_symbol
_atom_site_fract_x
_atom_site_fract_y
_atom_site_fract_z
_atom_site_U_iso_or_equiv
_atom_site_adp_type
_atom_site_occupancy
_atom_site_calc_flag
Co3 Co 0.24517(3) 0.16075(4) 0.94663(3) 0.01586(13) Uani 1 d
Mo2 Mo 0.16665(2) 0.60607(3) 0.79396(2) 0.01150(9) Uani 1 d
Co1 Co 0.28745(3) 0.32564(4) 0.87491(2) 0.01367(13) Uani 1 d
Co2 Co 0.17982(3) 0.35347(4) 0.95130(2) 0.01290(12) Uani 1 d
P1 P 0.21866(6) 0.48606(7) 0.88035(5) 0.0113(2) Uani 1 d
S1 S 0.30688(6) 0.31132(8) 0.98202(5) 0.0174(2) Uani 1 d
N1 N 0.31870(19) 0.5215(2) 0.71068(15) 0.0177(7) Uani 1 d
O1 O 0.16155(18) 0.0874(2) 1.06458(15) 0.0361(8) Uani 1 d
O2 O 0.12684(17) 0.0720(2) 0.84263(15) 0.0311(7) Uani 1 d
O3 O 0.39886(18) 0.0378(2) 0.92852(14) 0.0344(8) Uani 1 d
O4 O 0.20054(18) 0.2629(2) 0.74736(14) 0.0305(7) Uani 1 d
O5 O 0.46083(18) 0.3225(2) 0.84167(15) 0.0351(8) Uani 1 d
O6 O 0.01857(16) 0.2898(2) 0.88896(13) 0.0280(7) Uani 1 d
O7 O 0.12317(19) 0.4078(2) 1.08215(14) 0.0333(8) Uani 1 d
C1 C 0.1948(2) 0.1157(3) 1.0187(2) 0.0228(10) Uani 1 d
C2 C 0.1730(3) 0.1087(3) 0.8824(2) 0.0224(9) Uani 1 d
C3 C 0.3386(3) 0.0828(3) 0.93580(19) 0.0211(9) Uani 1 d
C4 C 0.2350(2) 0.2877(3) 0.7973(2) 0.0208(9) Uani 1 d
C5 C 0.3920(2) 0.3273(3) 0.85398(19) 0.0189(9) Uani 1 d
C6 C 0.0830(2) 0.3171(3) 0.91190(19) 0.0172(9) Uani 1 d
C7 C 0.1460(2) 0.3898(3) 1.0307(2) 0.0213(9) Uani 1 d
C8 C 0.2661(2) 0.5545(3) 0.74228(18) 0.0150(8) Uani 1 d
C9 C 0.3837(2) 0.4817(3) 0.66863(19) 0.0220(9) Uani 1 d
C10 C 0.3729(2) 0.5424(3) 0.60148(18) 0.0265(10) Uani 1 d
H10A H 0.3167 0.5328 0.5826 0.04 Uiso 1 calc
H10B H 0.4112 0.5128 0.5714 0.04 Uiso 1 calc
H10C H 0.384 0.6194 0.6083 0.04 Uiso 1 calc
C11 C 0.3709(3) 0.3594(3) 0.6590(2) 0.0352(12) Uani 1 d
H11A H 0.3787 0.3228 0.7014 0.053 Uiso 1 calc
H11B H 0.4106 0.3317 0.6295 0.053 Uiso 1 calc
H11C H 0.3153 0.3458 0.6399 0.053 Uiso 1 calc
C12 C 0.4673(2) 0.5094(4) 0.7040(2) 0.0375(12) Uani 1 d
H12A H 0.4724 0.5879 0.7085 0.056 Uiso 1 calc
H12B H 0.5111 0.4819 0.6783 0.056 Uiso 1 calc
H12C H 0.4714 0.476 0.7475 0.056 Uiso 1 calc
C13 C 0.0776(2) 0.6104(3) 0.69749(19) 0.0202(9) Uani 1 d
H13 H 0.0924 0.6492 0.6601 0.024 Uiso 1 calc
C14 C 0.0350(2) 0.6538(3) 0.75098(19) 0.0223(9) Uani 1 d
H14 H 0.0169 0.7261 0.755 0.027 Uiso 1 calc
C15 C 0.0248(2) 0.5684(3) 0.7969(2) 0.0234(10) Uani 1 d
H15 H -0.0016 0.5739 0.8366 0.028 Uiso 1 calc
C16 C 0.0619(2) 0.4724(3) 0.77204(19) 0.0215(9) Uani 1 d
H16 H 0.0646 0.4037 0.7927 0.026 Uiso 1 calc
C17 C 0.0936(2) 0.4990(3) 0.71073(18) 0.0180(9) Uani 1 d
H17 H 0.1208 0.4508 0.6835 0.022 Uiso 1 calc
C18 C 0.2539(2) 0.6261(3) 0.88675(17) 0.0108(8) Uani 1 d
C19 C 0.1848(2) 0.7073(3) 0.88624(18) 0.0126(8) Uani 1 d
C20 C 0.1880(2) 0.7812(3) 0.83142(19) 0.0135(8) Uani 1 d
C21 C 0.2536(2) 0.7716(3) 0.78801(17) 0.0139(8) Uani 1 d
C22 C 0.3352(2) 0.7405(3) 0.82255(19) 0.0150(8) Uani 1 d
C23 C 0.3379(2) 0.6725(3) 0.87453(18) 0.0130(8) Uani 1 d
C24 C 0.1316(2) 0.7358(3) 0.94492(18) 0.0162(9) Uani 1 d
C25 C 0.0499(2) 0.7946(3) 0.9214(2) 0.0260(10) Uani 1 d
H25A H 0.0181 0.7486 0.8901 0.039 Uiso 1 calc
H25B H 0.0626 0.863 0.9002 0.039 Uiso 1 calc
H25C H 0.018 0.809 0.9592 0.039 Uiso 1 calc
C26 C 0.1854(2) 0.8146(3) 0.98970(19) 0.0250(10) Uani 1 d
H26A H 0.1548 0.8371 1.0269 0.037 Uiso 1 calc
H26B H 0.1992 0.8783 0.9643 0.037 Uiso 1 calc
H26C H 0.2357 0.7778 1.0059 0.037 Uiso 1 calc
C27 C 0.1123(3) 0.6347(3) 0.9863(2) 0.0259(10) Uani 1 d
H27A H 0.0775 0.585 0.9595 0.039 Uiso 1 calc
H27B H 0.0839 0.6571 1.0246 0.039 Uiso 1 calc
H27C H 0.1635 0.5982 1.0008 0.039 Uiso 1 calc
C28 C 0.2548(2) 0.8499(3) 0.72751(19) 0.0181(9) Uani 1 d
C29 C 0.1681(2) 0.8851(3) 0.6997(2) 0.0277(10) Uani 1 d
H29A H 0.1359 0.8209 0.6866 0.042 Uiso 1 calc
H29B H 0.173 0.9318 0.6615 0.042 Uiso 1 calc
H29C H 0.1408 0.9246 0.7334 0.042 Uiso 1 calc
C30 C 0.3012(2) 0.9563(3) 0.7497(2) 0.0261(10) Uani 1 d
H30A H 0.2995 1.0074 0.713 0.039 Uiso 1 calc
H30B H 0.3582 0.9392 0.7634 0.039 Uiso 1 calc
H30C H 0.2747 0.9887 0.7864 0.039 Uiso 1 calc
C31 C 0.3006(3) 0.7970(3) 0.67141(19) 0.0284(10) Uani 1 d
H31A H 0.2682 0.7366 0.6526 0.043 Uiso 1 calc
H31B H 0.354 0.7704 0.6891 0.043 Uiso 1 calc
H31C H 0.3084 0.8508 0.6373 0.043 Uiso 1 calc
C32 C 0.4143(2) 0.6603(3) 0.92464(18) 0.0136(8) Uani 1 d
C33 C 0.4884(2) 0.6147(3) 0.8884(2) 0.0213(9) Uani 1 d
H33A H 0.537 0.611 0.9191 0.032 Uiso 1 calc
H33B H 0.4994 0.6625 0.8518 0.032 Uiso 1 calc
H33C H 0.4751 0.5423 0.8716 0.032 Uiso 1 calc
C34 C 0.4389(2) 0.7742(3) 0.95340(19) 0.0212(9) Uani 1 d
H34A H 0.3938 0.8034 0.977 0.032 Uiso 1 calc
H34B H 0.4505 0.8231 0.9176 0.032 Uiso 1 calc
H34C H 0.4877 0.7672 0.9836 0.032 Uiso 1 calc
C35 C 0.3981(2) 0.5849(3) 0.98257(18) 0.0233(10) Uani 1 d
H35A H 0.3508 0.6115 1.0045 0.035 Uiso 1 calc
H35B H 0.4463 0.5839 1.0138 0.035 Uiso 1 calc
H35C H 0.3869 0.5117 0.9662 0.035 Uiso 1 calc
H22 H 0.381(2) 0.780(3) 0.8089(18) 0.028 Uiso 1 d
H20 H 0.143(2) 0.834(3) 0.8237(18) 0.028 Uiso 1 d

loop_
_atom_site_aniso_label
_atom_site_aniso_U_11
_atom_site_aniso_U_22
_atom_site_aniso_U_33
_atom_site_aniso_U_23
_atom_site_aniso_U_13
_atom_site_aniso_U_12
Co3 0.0184(3) 0.0133(3) 0.0159(3) 0.0028(2) 0.0017(2) 0.0006(2)
Mo2 0.00822(16) 0.01498(17) 0.01110(18) 0.00097(15) -0.00072(13) 0.00120(13)
Co1 0.0134(3) 0.0140(3) 0.0137(3) 0.0014(2) 0.0013(2) 0.0015(2)
Co2 0.0137(3) 0.0136(3) 0.0115(3) -0.0007(2) 0.0016(2) -0.0015(2)
P1 0.0104(5) 0.0128(5) 0.0107(5) -0.0002(4) 0.0005(4) 0.0003(4)
S1 0.0161(5) 0.0184(5) 0.0168(5) 0.0029(4) -0.0035(4) -0.0014(4)
N1 0.0157(18) 0.0208(18) 0.0168(18) 0.0032(15) 0.0022(15) 0.0016(14)
O1 0.039(2) 0.0400(19) 0.0306(19) 0.0126(16) 0.0150(16) 0.0004(15)
O2 0.0302(18) 0.0222(16) 0.0393(19) -0.0076(15) -0.0095(15) -0.0003(13)
O3 0.0349(19) 0.0318(17) 0.038(2) 0.0060(15) 0.0123(15) 0.0159(15)
O4 0.0400(19) 0.0337(18) 0.0166(16) -0.0053(15) -0.0059(14) 0.0014(14)
O5 0.0209(18) 0.0406(19) 0.045(2) 0.0046(16) 0.0115(15) 0.0056(14)
O6 0.0162(16) 0.0432(18) 0.0247(17) -0.0080(15) 0.0016(13) -0.0052(13)
O7 0.048(2) 0.0319(18) 0.0218(17) -0.0094(15) 0.0162(15) -0.0140(14)
C1 0.023(2) 0.014(2) 0.032(3) -0.001(2) 0.002(2) 0.0024(17)
C2 0.026(2) 0.014(2) 0.027(3) 0.002(2) 0.002(2) -0.0002(18)
C3 0.032(3) 0.018(2) 0.014(2) 0.0068(18) 0.0057(19) -0.0012(18)
C4 0.021(2) 0.016(2) 0.026(3) 0.001(2) 0.0054(19) 0.0026(17)
C5 0.025(2) 0.013(2) 0.018(2) 0.0036(18) 0.0008(19) 0.0011(17)
C6 0.020(2) 0.017(2) 0.015(2) -0.0013(18) 0.0080(18) 0.0027(17)
C7 0.025(2) 0.016(2) 0.023(2) -0.001(2) 0.0003(19) -0.0100(17)
C8 0.021(2) 0.015(2) 0.009(2) 0.0048(17) -0.0038(17) -0.0019(16)
C9 0.017(2) 0.038(3) 0.012(2) 0.001(2) 0.0065(17) 0.0052(18)
C10 0.022(2) 0.043(3) 0.015(2) 0.000(2) 0.0025(18) 0.0010(19)
C11 0.042(3) 0.038(3) 0.027(3) 0.002(2) 0.012(2) 0.020(2)
C12 0.016(2) 0.072(3) 0.024(3) 0.008(2) 0.0039(19) 0.006(2)
C13 0.013(2) 0.031(2) 0.016(2) 0.008(2) -0.0074(17) -0.0004(17)
C14 0.013(2) 0.027(2) 0.025(2) -0.005(2) -0.0092(18) 0.0053(17)
C15 0.010(2) 0.042(3) 0.019(2) -0.006(2) 0.0025(17) -0.0055(18)
C16 0.018(2) 0.028(2) 0.018(2) 0.001(2) -0.0067(18) -0.0109(18)
C17 0.013(2) 0.027(2) 0.013(2) -0.0078(19) -0.0033(16) -0.0014(17)
C18 0.019(2) 0.0085(18) 0.0049(18) 0.0020(16) -0.0032(15) -0.0009(15)
C19 0.014(2) 0.0097(18) 0.014(2) -0.0011(17) -0.0026(16) -0.0005(15)
C20 0.013(2) 0.0087(19) 0.018(2) -0.0026(17) -0.0036(16) 0.0021(15)
C21 0.014(2) 0.016(2) 0.011(2) 0.0048(17) -0.0008(16) -0.0001(15)
C22 0.011(2) 0.017(2) 0.017(2) -0.0002(18) 0.0010(16) -0.0029(16)
C23 0.014(2) 0.0137(19) 0.012(2) -0.0006(17) 0.0023(16) 0.0022(15)
C24 0.018(2) 0.015(2) 0.017(2) -0.0022(18) 0.0089(17) 0.0013(16)
C25 0.021(2) 0.031(2) 0.028(3) 0.002(2) 0.0115(19) 0.0076(18)
C26 0.034(3) 0.022(2) 0.019(2) -0.008(2) 0.0044(19) 0.0009(19)
C27 0.031(3) 0.025(2) 0.024(2) -0.001(2) 0.016(2) 0.0047(19)
C28 0.016(2) 0.019(2) 0.020(2) 0.0079(18) -0.0026(17) 0.0011(16)
C29 0.026(2) 0.028(2) 0.028(3) 0.018(2) -0.003(2) 0.0029(19)
C30 0.023(2) 0.025(2) 0.029(3) 0.011(2) -0.0025(19) -0.0025(18)
C31 0.032(3) 0.033(3) 0.021(2) 0.012(2) 0.005(2) 0.005(2)
C32 0.0115(19) 0.0117(19) 0.017(2) 0.0015(17) -0.0034(16) -0.0025(15)
C33 0.012(2) 0.022(2) 0.029(2) 0.003(2) -0.0054(18) -0.0014(16)
C34 0.024(2) 0.021(2) 0.018(2) 0.0012(19) -0.0032(18) -0.0028(17)
C35 0.020(2) 0.028(2) 0.021(2) 0.012(2) -0.0079(18) -0.0072(17)

loop_
_atom_type_symbol
_atom_type_description
_atom_type_scat_dispersion_real
_atom_type_scat_dispersion_imag
_atom_type_scat_source
C C 0.0033 0.0016 'International Tables Vol C Tables 4.2.6.8 and 6.1.1.4'
H H 0 0 'International Tables Vol C Tables 4.2.6.8 and 6.1.1.4'
Co Co 0.3494 0.9721 'International Tables Vol C Tables 4.2.6.8 and 6.1.1.4'
Mo Mo -1.6832 0.6857 'International Tables Vol C Tables 4.2.6.8 and 6.1.1.4'
N N 0.0061 0.0033 'International Tables Vol C Tables 4.2.6.8 and 6.1.1.4'
O O 0.0106 0.006 'International Tables Vol C Tables 4.2.6.8 and 6.1.1.4'
P P 0.1023 0.0942 'International Tables Vol C Tables 4.2.6.8 and 6.1.1.4'
S S 0.1246 0.1234 'International Tables Vol C Tables 4.2.6.8 and 6.1.1.4'

loop_
_geom_angle_atom_site_label_1
_geom_angle_atom_site_label_2
_geom_angle_atom_site_label_3
_geom_angle
C2 Co3 C1 99.59(18)
C2 Co3 C3 103.37(18)
C1 Co3 C3 111.39(17)
C2 Co3 S1 142.25(12)
C1 Co3 S1 102.40(13)
C3 Co3 S1 96.67(13)
C2 Co3 Co2 95.89(12)
C1 Co3 Co2 92.27(12)
C3 Co3 Co2 146.04(12)
S1 Co3 Co2 53.18(3)
C2 Co3 Co1 93.18(12)
C1 Co3 Co1 146.87(12)
C3 Co3 Co1 94.92(12)
S1 Co3 Co1 53.06(3)
Co2 Co3 Co1 55.875(18)
C8 Mo2 C19 121.69(14)
C8 Mo2 C18 89.36(13)
C19 Mo2 C18 38.63(12)
C8 Mo2 C20 110.24(14)
C19 Mo2 C20 36.86(12)
C18 Mo2 C20 63.73(12)
C8 Mo2 C14 127.75(14)
C19 Mo2 C14 103.66(13)
C18 Mo2 C14 141.37(13)
C20 Mo2 C14 90.12(13)
C8 Mo2 C13 92.38(14)
C19 Mo2 C13 135.83(13)
C18 Mo2 C13 172.52(13)
C20 Mo2 C13 108.89(13)
C14 Mo2 C13 35.59(13)
C8 Mo2 C15 138.35(14)
C19 Mo2 C15 99.13(13)
C18 Mo2 C15 123.41(13)
C20 Mo2 C15 107.49(14)
C14 Mo2 C15 35.31(13)
C13 Mo2 C15 58.67(13)
C8 Mo2 C16 105.40(14)
C19 Mo2 C16 125.87(13)
C18 Mo2 C16 128.33(13)
C20 Mo2 C16 142.64(13)
C14 Mo2 C16 58.51(14)
C13 Mo2 C16 58.05(13)
C15 Mo2 C16 35.14(13)
C8 Mo2 C17 80.88(13)
C19 Mo2 C17 157.24(13)
C18 Mo2 C17 152.71(13)
C20 Mo2 C17 143.55(13)
C14 Mo2 C17 58.37(13)
C13 Mo2 C17 34.71(12)
C15 Mo2 C17 58.11(13)
C16 Mo2 C17 34.57(12)
C8 Mo2 P1 86.28(10)
C19 Mo2 P1 73.28(9)
C18 Mo2 P1 45.45(9)
C20 Mo2 P1 107.20(10)
C14 Mo2 P1 134.10(10)
C13 Mo2 P1 141.92(10)
C15 Mo2 P1 98.95(10)
C16 Mo2 P1 85.63(10)
C17 Mo2 P1 108.12(10)
C8 Mo2 C21 76.14(13)
C19 Mo2 C21 63.02(12)
C18 Mo2 C21 68.31(12)
C20 Mo2 C21 34.65(12)
C14 Mo2 C21 106.69(13)
C13 Mo2 C21 105.06(13)
C15 Mo2 C21 136.33(13)
C16 Mo2 C21 162.90(13)
C17 Mo2 C21 132.23(12)
P1 Mo2 C21 111.46(9)
C5 Co1 C4 101.27(17)
C5 Co1 S1 99.49(13)
C4 Co1 S1 151.41(13)
C5 Co1 P1 118.88(12)
C4 Co1 P1 93.60(12)
S1 Co1 P1 93.36(4)
C5 Co1 Co2 152.66(13)
C4 Co1 Co2 106.01(12)
S1 Co1 Co2 55.84(3)
P1 Co1 Co2 58.04(3)
C5 Co1 Co3 115.75(12)
C4 Co1 Co3 99.20(12)
S1 Co1 Co3 53.70(3)
P1 Co1 Co3 119.67(3)
Co2 Co1 Co3 61.75(2)
C6 Co2 C7 98.56(17)
C6 Co2 S1 149.77(12)
C7 Co2 S1 98.44(13)
C6 Co2 P1 99.83(12)
C7 Co2 P1 120.17(12)
S1 Co2 P1 92.93(4)
C6 Co2 Co1 109.37(12)
C7 Co2 Co1 152.03(13)
S1 Co2 Co1 56.01(3)
P1 Co2 Co1 57.25(3)
C6 Co2 Co3 96.12(12)
C7 Co2 Co3 114.29(13)
S1 Co2 Co3 53.98(3)
P1 Co2 Co3 119.52(3)
Co1 Co2 Co3 62.380(19)
C18 P1 Co1 132.15(12)
C18 P1 Co2 136.73(12)
Co1 P1 Co2 64.71(3)
C18 P1 Mo2 64.11(11)
Co1 P1 Mo2 130.29(4)
Co2 P1 Mo2 142.89(5)
Co2 S1 Co1 68.14(3)
Co2 S1 Co3 72.83(3)
Co1 S1 Co3 73.25(4)
C8 N1 C9 178.0(4)
O1 C1 Co3 179.1(4)
O2 C2 Co3 177.6(4)
O3 C3 Co3 177.2(4)
O4 C4 Co1 179.4(4)
O5 C5 Co1 176.2(3)
O6 C6 Co2 176.3(3)
O7 C7 Co2 176.6(3)
N1 C8 Mo2 175.8(3)
N1 C9 C11 107.6(3)
N1 C9 C12 107.5(3)
C11 C9 C12 112.8(4)
N1 C9 C10 107.8(3)
C11 C9 C10 110.7(3)
C12 C9 C10 110.3(3)
C9 C10 H10A 109.5
C9 C10 H10B 109.5
H10A C10 H10B 109.5
C9 C10 H10C 109.5
H10A C10 H10C 109.5
H10B C10 H10C 109.5
C9 C11 H11A 109.5
C9 C11 H11B 109.5
H11A C11 H11B 109.5
C9 C11 H11C 109.5
H11A C11 H11C 109.5
H11B C11 H11C 109.5
C9 C12 H12A 109.5
C9 C12 H12B 109.5
H12A C12 H12B 109.5
C9 C12 H12C 109.5
H12A C12 H12C 109.5
H12B C12 H12C 109.5
C17 C13 C14 107.9(3)
C17 C13 Mo2 74.1(2)
C14 C13 Mo2 71.3(2)
C17 C13 H13 126
C14 C13 H13 126
Mo2 C13 H13 120.4
C15 C14 C13 108.0(3)
C15 C14 Mo2 73.4(2)
C13 C14 Mo2 73.1(2)
C15 C14 H14 126
C13 C14 H14 126
Mo2 C14 H14 119.3
C14 C15 C16 107.7(3)
C14 C15 Mo2 71.2(2)
C16 C15 Mo2 73.5(2)
C14 C15 H15 126.1
C16 C15 H15 126.1
Mo2 C15 H15 120.9
C17 C16 C15 107.9(4)
C17 C16 Mo2 72.9(2)
C15 C16 Mo2 71.3(2)
C17 C16 H16 126
C15 C16 H16 126
Mo2 C16 H16 121.5
C13 C17 C16 108.4(3)
C13 C17 Mo2 71.2(2)
C16 C17 Mo2 72.6(2)
C13 C17 H17 125.8
C16 C17 H17 125.8
Mo2 C17 H17 122.1
C19 C18 C23 115.5(3)
C19 C18 P1 113.4(3)
C23 C18 P1 129.0(3)
C19 C18 Mo2 69.25(19)
C23 C18 Mo2 114.7(2)
P1 C18 Mo2 70.44(12)
C20 C19 C18 110.9(3)
C20 C19 C24 120.1(3)
C18 C19 C24 126.7(3)
C20 C19 Mo2 73.4(2)
C18 C19 Mo2 72.11(19)
C24 C19 Mo2 135.4(2)
C21 C20 C19 119.5(3)
C21 C20 Mo2 79.8(2)
C19 C20 Mo2 69.73(19)
C21 C20 H20 122(2)
C19 C20 H20 118(2)
Mo2 C20 H20 118(2)
C20 C21 C22 113.8(3)
C20 C21 C28 118.9(3)
C22 C21 C28 117.6(3)
C20 C21 Mo2 65.60(19)
C22 C21 Mo2 104.8(2)
C28 C21 Mo2 125.5(2)
C23 C22 C21 120.2(3)
C23 C22 H22 124(2)
C21 C22 H22 115(2)
C22 C23 C18 112.5(3)
C22 C23 C32 123.6(3)
C18 C23 C32 122.9(3)
C27 C24 C26 108.1(3)
C27 C24 C25 109.8(3)
C26 C24 C25 108.8(3)
C27 C24 C19 112.3(3)
C26 C24 C19 105.5(3)
C25 C24 C19 112.1(3)
C24 C25 H25A 109.5
C24 C25 H25B 109.5
H25A C25 H25B 109.5
C24 C25 H25C 109.5
H25A C25 H25C 109.5
H25B C25 H25C 109.5
C24 C26 H26A 109.5
C24 C26 H26B 109.5
H26A C26 H26B 109.5
C24 C26 H26C 109.5
H26A C26 H26C 109.5
H26B C26 H26C 109.5
C24 C27 H27A 109.5
C24 C27 H27B 109.5
H27A C27 H27B 109.5
C24 C27 H27C 109.5
H27A C27 H27C 109.5
H27B C27 H27C 109.5
C29 C28 C31 108.8(3)
C29 C28 C30 106.3(3)
C31 C28 C30 108.5(3)
C29 C28 C21 113.5(3)
C31 C28 C21 110.8(3)
C30 C28 C21 108.8(3)
C28 C29 H29A 109.5
C28 C29 H29B 109.5
H29A C29 H29B 109.5
C28 C29 H29C 109.5
H29A C29 H29C 109.5
H29B C29 H29C 109.5
C28 C30 H30A 109.5
C28 C30 H30B 109.5
H30A C30 H30B 109.5
C28 C30 H30C 109.5
H30A C30 H30C 109.5
H30B C30 H30C 109.5
C28 C31 H31A 109.5
C28 C31 H31B 109.5
H31A C31 H31B 109.5
C28 C31 H31C 109.5
H31A C31 H31C 109.5
H31B C31 H31C 109.5
C35 C32 C23 112.8(3)
C35 C32 C34 107.9(3)
C23 C32 C34 109.3(3)
C35 C32 C33 109.0(3)
C23 C32 C33 109.5(3)
C34 C32 C33 108.2(3)
C32 C33 H33A 109.5
C32 C33 H33B 109.5
H33A C33 H33B 109.5
C32 C33 H33C 109.5
H33A C33 H33C 109.5
H33B C33 H33C 109.5
C32 C34 H34A 109.5
C32 C34 H34B 109.5
H34A C34 H34B 109.5
C32 C34 H34C 109.5
H34A C34 H34C 109.5
H34B C34 H34C 109.5
C32 C35 H35A 109.5
C32 C35 H35B 109.5
H35A C35 H35B 109.5
C32 C35 H35C 109.5
H35A C35 H35C 109.5
H35B C35 H35C 109.5

loop_
_geom_bond_atom_site_label_1
_geom_bond_atom_site_label_2
_geom_bond_distance
Co3 C2 1.785(4)
Co3 C1 1.791(4)
Co3 C3 1.799(4)
Co3 S1 2.1728(11)
Co3 Co2 2.5666(7)
Co3 Co1 2.5817(7)
Mo2 C8 2.061(4)
Mo2 C19 2.223(3)
Mo2 C18 2.262(3)
Mo2 C20 2.271(3)
Mo2 C14 2.299(4)
Mo2 C13 2.323(4)
Mo2 C15 2.327(4)
Mo2 C16 2.355(4)
Mo2 C17 2.360(4)
Mo2 P1 2.3689(10)
Mo2 C21 2.454(3)
Co1 C5 1.759(4)
Co1 C4 1.777(4)
Co1 S1 2.1549(11)
Co1 P1 2.2439(10)
Co1 Co2 2.4120(7)
Co2 C6 1.750(4)
Co2 C7 1.773(4)
Co2 S1 2.1505(11)
Co2 P1 2.2634(10)
P1 C18 1.792(3)
N1 C8 1.162(4)
N1 C9 1.468(4)
O1 C1 1.147(4)
O2 C2 1.141(4)
O3 C3 1.129(4)
O4 C4 1.149(4)
O5 C5 1.150(4)
O6 C6 1.151(4)
O7 C7 1.140(4)
C9 C11 1.508(5)
C9 C12 1.511(5)
C9 C10 1.533(5)
C10 H10A 0.96
C10 H10B 0.96
C10 H10C 0.96
C11 H11A 0.96
C11 H11B 0.96
C11 H11C 0.96
C12 H12A 0.96
C12 H12B 0.96
C12 H12C 0.96
C13 C17 1.397(5)
C13 C14 1.413(5)
C13 H13 0.93
C14 C15 1.404(5)
C14 H14 0.93
C15 C16 1.414(5)
C15 H15 0.93
C16 C17 1.401(5)
C16 H16 0.93
C17 H17 0.93
C18 C19 1.484(5)
C18 C23 1.496(5)
C19 C20 1.421(5)
C19 C24 1.541(5)
C20 C21 1.418(5)
C20 H20 0.97(4)
C21 C22 1.486(5)
C21 C28 1.541(5)
C22 C23 1.327(5)
C22 H22 0.94(4)
C23 C32 1.537(5)
C24 C27 1.524(5)
C24 C26 1.535(5)
C24 C25 1.538(5)
C25 H25A 0.96
C25 H25B 0.96
C25 H25C 0.96
C26 H26A 0.96
C26 H26B 0.96
C26 H26C 0.96
C27 H27A 0.96
C27 H27B 0.96
C27 H27C 0.96
C28 C29 1.524(5)
C28 C31 1.527(5)
C28 C30 1.540(5)
C29 H29A 0.96
C29 H29B 0.96
C29 H29C 0.96
C30 H30A 0.96
C30 H30B 0.96
C30 H30C 0.96
C31 H31A 0.96
C31 H31B 0.96
C31 H31C 0.96
C32 C35 1.514(5)
C32 C34 1.538(5)
C32 C33 1.540(5)
C33 H33A 0.96
C33 H33B 0.96
C33 H33C 0.96
C34 H34A 0.96
C34 H34B 0.96
C34 H34C 0.96
C35 H35A 0.96
C35 H35B 0.96
C35 H35C 0.96
